data_4506907
loop_
_publ_author_name
'Dong, Baoli'
'Wang, Mingliang'
'Xu, Chunxiang'
'Feng, Qi'
'Wang, Yan'

_publ_section_title
;
 Tuning Solid-State Fluorescence of a Twisted \p-Conjugated Molecule by
 Regulating the Arrangement of Anthracene Fluorophores
;
_journal_issue 12
_journal_name_full 'Crystal Growth &amp; Design'
_journal_page_first 5986
_journal_paper_doi 10.1021/cg301055j
_journal_volume 12
_journal_year 2012
_chemical_absolute_configuration unk
_chemical_formula_moiety 'C26 H22 N2 O2'
_chemical_formula_sum 'C26 H22 N2 O2'
_chemical_formula_weight 394.46
_chemical_name_systematic
; 
 1-(5-(anthracen-10-yl)-3-(4-methoxyphenyl)-
4,5-dihydropyrazol-1-yl) ethanone 
;
_space_group_IT_number 19
_symmetry_cell_setting orthorhombic
_symmetry_space_group_name_Hall 'P 2ac 2ab'
_symmetry_space_group_name_H-M 'P 21 21 21'
_atom_sites_solution_hydrogens geom
_atom_sites_solution_primary direct
_atom_sites_solution_secondary difmap
_audit_creation_method SHELXL-97
_cell_angle_alpha 90.00
_cell_angle_beta 90.00
_cell_angle_gamma 90.00
_cell_formula_units_Z 4
_cell_length_a 10.856(2)
_cell_length_b 11.111(2)
_cell_length_c 17.560(4)
_cell_measurement_reflns_used 3850
_cell_measurement_temperature 293(2)
_cell_measurement_theta_max 25.000
_cell_measurement_theta_min 2.6143
_cell_volume 2118.1(7)
_computing_cell_refinement CrystalClear
_computing_data_collection 'CrystalClear (Rigaku, 2005)'
_computing_data_reduction CrystalClear
_computing_molecular_graphics '<i>SHELXTL/PC</i> (Sheldrick, 2008) '
_computing_publication_material '<i>SHELXTL/PC</i> '
_computing_structure_refinement '<i>SHELXL-97</i> (Sheldrick, 2008)'
_computing_structure_solution '<i>SHELXS-97</i> (Sheldrick, 2008)'
_diffrn_ambient_temperature 293(2)
_diffrn_detector_type 'Mercury2 CCD area-detector'
_diffrn_measured_fraction_theta_full 0.997
_diffrn_measured_fraction_theta_max 0.997
_diffrn_measurement_details CCD_profile_fitting
_diffrn_measurement_device_type 'Rigaku SCXmini'
_diffrn_measurement_method '\f and \w scans'
_diffrn_radiation_monochromator graphite
_diffrn_radiation_source 'fine-focus sealed tube'
_diffrn_radiation_type MoK\a
_diffrn_radiation_wavelength 0.71073
_diffrn_reflns_av_R_equivalents 0.0541
_diffrn_reflns_av_sigmaI/netI 0.0458
_diffrn_reflns_limit_h_max 14
_diffrn_reflns_limit_h_min -14
_diffrn_reflns_limit_k_max 14
_diffrn_reflns_limit_k_min -14
_diffrn_reflns_limit_l_max 22
_diffrn_reflns_limit_l_min -22
_diffrn_reflns_number 22090
_diffrn_reflns_theta_full 27.48
_diffrn_reflns_theta_max 27.48
_diffrn_reflns_theta_min 3.50
_diffrn_standards_interval_count 0
_diffrn_standards_interval_time 0
_diffrn_standards_number 0
_exptl_absorpt_coefficient_mu 0.079
_exptl_absorpt_correction_T_max 0.9850
_exptl_absorpt_correction_T_min 0.9708
_exptl_absorpt_correction_type multi-scan
_exptl_absorpt_process_details 'CrystalClear (Rigaku, 2005)'
_exptl_crystal_colour Colorless
_exptl_crystal_density_diffrn 1.237
_exptl_crystal_density_method 'not measured'
_exptl_crystal_description Prism
_exptl_crystal_F_000 832
_exptl_crystal_size_max 0.30
_exptl_crystal_size_mid 0.24
_exptl_crystal_size_min 0.20
_refine_diff_density_max 0.147
_refine_diff_density_min -0.182
_refine_diff_density_rms 0.034
_refine_ls_extinction_method none
_refine_ls_goodness_of_fit_ref 1.055
_refine_ls_hydrogen_treatment constr
_refine_ls_matrix_type full
_refine_ls_number_parameters 271
_refine_ls_number_reflns 4843
_refine_ls_number_restraints 0
_refine_ls_restrained_S_all 1.055
_refine_ls_R_factor_all 0.0768
_refine_ls_R_factor_gt 0.0528
_refine_ls_shift/su_max 0.000
_refine_ls_shift/su_mean 0.000
_refine_ls_structure_factor_coef Fsqd
_refine_ls_weighting_details 'calc w=1/[\s^2^(Fo^2^)+(0.0544P)^2^+0.1651P] where P=(Fo^2^+2Fc^2^)/3'
_refine_ls_weighting_scheme calc
_refine_ls_wR_factor_gt 0.1111
_refine_ls_wR_factor_ref 0.1220
_reflns_number_gt 3591
_reflns_number_total 4843
_reflns_threshold_expression >2sigma(I)
_cod_data_source_file cg301055j_si_002.cif
_cod_data_source_block 3
_cod_original_cell_volume 2118.0(7)
_cod_original_sg_symbol_H-M P2(1)2(1)2(1)
_cod_database_code 4506907

loop_
_symmetry_equiv_pos_as_xyz
'x, y, z'
'-x+1/2, -y, z+1/2'
'-x, y+1/2, -z+1/2'
'x+1/2, -y+1/2, -z'

loop_
_atom_site_label
_atom_site_type_symbol
_atom_site_fract_x
_atom_site_fract_y
_atom_site_fract_z
_atom_site_U_iso_or_equiv
_atom_site_adp_type
_atom_site_occupancy
_atom_site_symmetry_multiplicity
_atom_site_calc_flag
_atom_site_refinement_flags
C17 C -0.06515(18) 0.37989(17) 0.90485(11) 0.0361(4) Uani 1 1 d .
O1 O -0.18491(15) 0.64920(15) 0.73819(9) 0.0616(5) Uani 1 1 d .
N2 N -0.14463(16) 0.46562(15) 0.89933(9) 0.0399(4) Uani 1 1 d .
N1 N -0.12304(15) 0.52568(15) 0.83051(9) 0.0407(4) Uani 1 1 d .
C20 C -0.05884(18) 0.30043(17) 0.97125(11) 0.0354(4) Uani 1 1 d .
C7 C 0.1262(2) 0.65018(19) 0.81377(12) 0.0436(5) Uani 1 1 d .
C5 C 0.13630(19) 0.54557(19) 0.69170(11) 0.0429(5) Uani 1 1 d .
C15 C -0.02020(19) 0.47404(18) 0.78662(11) 0.0408(5) Uani 1 1 d .
H15A H -0.0540 0.4384 0.7400 0.049 Uiso 1 1 calc R
C21 C 0.0183(2) 0.20010(18) 0.97014(12) 0.0438(5) Uani 1 1 d .
H21A H 0.0647 0.1837 0.9268 0.053 Uiso 1 1 calc R
C6 C 0.08156(18) 0.56092(18) 0.76402(11) 0.0397(5) Uani 1 1 d .
C24 C -0.1210(2) 0.24600(19) 1.09937(12) 0.0457(5) Uani 1 1 d .
H24A H -0.1678 0.2616 1.1426 0.055 Uiso 1 1 calc R
C25 C -0.1282(2) 0.32090(19) 1.03653(11) 0.0439(5) Uani 1 1 d .
H25A H -0.1809 0.3868 1.0380 0.053 Uiso 1 1 calc R
O2 O -0.02585(17) 0.06871(16) 1.15538(9) 0.0689(5) Uani 1 1 d .
C16 C 0.0216(2) 0.37151(18) 0.83887(12) 0.0451(5) Uani 1 1 d .
H16A H 0.0145 0.2942 0.8135 0.054 Uiso 1 1 calc R
H16B H 0.1062 0.3829 0.8551 0.054 Uiso 1 1 calc R
C23 C -0.0426(2) 0.1470(2) 1.09662(12) 0.0454(5) Uani 1 1 d .
C18 C -0.2020(2) 0.6089(2) 0.80226(13) 0.0461(5) Uani 1 1 d .
C22 C 0.0268(2) 0.1252(2) 1.03204(12) 0.0506(6) Uani 1 1 d .
H22A H 0.0796 0.0593 1.0306 0.061 Uiso 1 1 calc R
C14 C 0.2311(2) 0.6274(2) 0.66746(14) 0.0511(6) Uani 1 1 d .
C8 C 0.0870(2) 0.6634(2) 0.89131(13) 0.0525(6) Uani 1 1 d .
H8A H 0.0282 0.6107 0.9106 0.063 Uiso 1 1 calc R
C12 C 0.2192(2) 0.7325(2) 0.78800(15) 0.0531(6) Uani 1 1 d .
C4 C 0.1069(2) 0.4492(2) 0.64142(12) 0.0557(6) Uani 1 1 d .
H4A H 0.0472 0.3936 0.6557 0.067 Uiso 1 1 calc R
C2 C 0.2558(3) 0.5190(3) 0.54994(16) 0.0735(8) Uani 1 1 d .
H2B H 0.2945 0.5094 0.5031 0.088 Uiso 1 1 calc R
C13 C 0.2667(2) 0.7212(2) 0.71541(16) 0.0607(7) Uani 1 1 d .
H13A H 0.3237 0.7774 0.6981 0.073 Uiso 1 1 calc R
C9 C 0.1331(3) 0.7506(2) 0.93754(15) 0.0700(8) Uani 1 1 d .
H9A H 0.1057 0.7558 0.9876 0.084 Uiso 1 1 calc R
C1 C 0.2872(2) 0.6105(3) 0.59490(16) 0.0676(8) Uani 1 1 d .
H1A H 0.3471 0.6646 0.5786 0.081 Uiso 1 1 calc R
C3 C 0.1644(3) 0.4366(3) 0.57288(14) 0.0686(8) Uani 1 1 d .
H3A H 0.1431 0.3731 0.5410 0.082 Uiso 1 1 calc R
C10 C 0.2208(3) 0.8322(3) 0.91133(19) 0.0818(9) Uani 1 1 d .
H10A H 0.2508 0.8918 0.9436 0.098 Uiso 1 1 calc R
C19 C -0.3056(2) 0.6484(2) 0.85270(15) 0.0639(7) Uani 1 1 d .
H19A H -0.3560 0.7055 0.8260 0.096 Uiso 1 1 calc R
H19B H -0.2727 0.6851 0.8978 0.096 Uiso 1 1 calc R
H19C H -0.3545 0.5798 0.8666 0.096 Uiso 1 1 calc R
C11 C 0.2621(3) 0.8248(2) 0.83900(19) 0.0759(8) Uani 1 1 d .
H11A H 0.3196 0.8805 0.8217 0.091 Uiso 1 1 calc R
C26 C -0.0958(3) 0.0815(3) 1.22124(15) 0.0878(10) Uani 1 1 d .
H26A H -0.0726 0.0207 1.2573 0.132 Uiso 1 1 calc R
H26B H -0.1816 0.0732 1.2090 0.132 Uiso 1 1 calc R
H26C H -0.0815 0.1596 1.2429 0.132 Uiso 1 1 calc R

loop_
_atom_site_aniso_label
_atom_site_aniso_U_11
_atom_site_aniso_U_22
_atom_site_aniso_U_33
_atom_site_aniso_U_23
_atom_site_aniso_U_13
_atom_site_aniso_U_12
C17 0.0358(11) 0.0364(10) 0.0361(10) -0.0007(9) 0.0001(8) -0.0053(9)
O1 0.0578(10) 0.0681(11) 0.0588(10) 0.0243(9) -0.0030(8) 0.0031(8)
N2 0.0407(9) 0.0424(9) 0.0365(9) 0.0056(8) 0.0008(7) -0.0002(8)
N1 0.0399(9) 0.0442(9) 0.0379(9) 0.0097(8) 0.0025(8) 0.0025(8)
C20 0.0346(10) 0.0354(10) 0.0363(11) 0.0001(9) -0.0002(8) -0.0041(8)
C7 0.0420(12) 0.0406(11) 0.0481(12) 0.0069(10) -0.0084(10) -0.0016(10)
C5 0.0406(11) 0.0457(12) 0.0423(11) 0.0123(10) 0.0000(9) 0.0065(10)
C15 0.0435(11) 0.0427(11) 0.0361(11) 0.0019(9) 0.0011(9) -0.0024(10)
C21 0.0471(12) 0.0435(11) 0.0410(12) 0.0008(10) 0.0056(10) 0.0034(10)
C6 0.0373(11) 0.0407(10) 0.0412(11) 0.0113(10) -0.0019(9) 0.0008(9)
C24 0.0442(12) 0.0553(13) 0.0377(11) 0.0042(10) 0.0083(10) 0.0023(11)
C25 0.0419(12) 0.0441(11) 0.0457(12) 0.0040(10) 0.0032(10) 0.0070(10)
O2 0.0822(13) 0.0673(10) 0.0570(10) 0.0281(9) 0.0145(9) 0.0158(10)
C16 0.0496(12) 0.0394(11) 0.0462(12) 0.0020(10) 0.0099(10) 0.0034(10)
C23 0.0473(13) 0.0469(12) 0.0421(12) 0.0105(10) 0.0020(10) -0.0017(10)
C18 0.0427(12) 0.0432(12) 0.0522(13) 0.0136(11) -0.0030(10) -0.0057(10)
C22 0.0553(14) 0.0436(12) 0.0529(13) 0.0087(11) 0.0067(11) 0.0126(11)
C14 0.0407(12) 0.0574(14) 0.0552(13) 0.0224(12) 0.0072(10) 0.0075(11)
C8 0.0573(14) 0.0489(13) 0.0514(13) 0.0030(11) -0.0101(11) -0.0063(12)
C12 0.0462(13) 0.0440(13) 0.0691(16) 0.0121(12) -0.0075(12) -0.0068(11)
C4 0.0613(15) 0.0568(14) 0.0490(13) 0.0025(12) 0.0097(11) 0.0055(12)
C2 0.0771(19) 0.084(2) 0.0593(16) 0.0171(17) 0.0316(14) 0.0195(16)
C13 0.0451(13) 0.0570(15) 0.0800(18) 0.0234(14) 0.0029(13) -0.0100(12)
C9 0.089(2) 0.0590(16) 0.0618(16) -0.0050(14) -0.0159(15) -0.0055(16)
C1 0.0542(16) 0.0773(19) 0.0712(17) 0.0234(16) 0.0215(13) 0.0076(15)
C3 0.087(2) 0.0655(16) 0.0528(14) -0.0003(13) 0.0157(14) 0.0154(16)
C10 0.101(2) 0.0632(18) 0.082(2) -0.0102(16) -0.0236(18) -0.0211(18)
C19 0.0544(15) 0.0570(15) 0.0804(18) 0.0184(14) 0.0108(14) 0.0145(12)
C11 0.0720(19) 0.0562(16) 0.099(2) 0.0078(17) -0.0130(17) -0.0227(14)
C26 0.0763(19) 0.118(2) 0.0694(17) 0.0498(18) 0.0246(16) 0.0077(19)

loop_
_atom_type_symbol
_atom_type_description
_atom_type_scat_dispersion_real
_atom_type_scat_dispersion_imag
_atom_type_scat_source
C C 0.0033 0.0016 'International Tables Vol C Tables 4.2.6.8 and 6.1.1.4'
H H 0.0000 0.0000 'International Tables Vol C Tables 4.2.6.8 and 6.1.1.4'
N N 0.0061 0.0033 'International Tables Vol C Tables 4.2.6.8 and 6.1.1.4'
O O 0.0106 0.0060 'International Tables Vol C Tables 4.2.6.8 and 6.1.1.4'

loop_
_geom_angle_atom_site_label_1
_geom_angle_atom_site_label_2
_geom_angle_atom_site_label_3
_geom_angle
N2 C17 C20 122.47(18)
N2 C17 C16 114.16(17)
C20 C17 C16 123.35(18)
C17 N2 N1 107.76(16)
C18 N1 N2 122.36(16)
C18 N1 C15 123.63(16)
N2 N1 C15 113.13(15)
C25 C20 C21 117.89(19)
C25 C20 C17 122.19(18)
C21 C20 C17 119.92(18)
C6 C7 C8 124.0(2)
C6 C7 C12 119.7(2)
C8 C7 C12 116.3(2)
C6 C5 C4 123.6(2)
C6 C5 C14 119.4(2)
C4 C5 C14 116.89(19)
N1 C15 C6 116.12(16)
N1 C15 C16 101.59(15)
C6 C15 C16 114.41(17)
N1 C15 H15A 108.1
C6 C15 H15A 108.1
C16 C15 H15A 108.1
C22 C21 C20 120.9(2)
C22 C21 H21A 119.5
C20 C21 H21A 119.5
C7 C6 C5 119.89(19)
C7 C6 C15 122.38(17)
C5 C6 C15 117.64(19)
C25 C24 C23 118.82(19)
C25 C24 H24A 120.6
C23 C24 H24A 120.6
C24 C25 C20 121.90(19)
C24 C25 H25A 119.1
C20 C25 H25A 119.1
C23 O2 C26 119.4(2)
C17 C16 C15 103.35(16)
C17 C16 H16A 111.1
C15 C16 H16A 111.1
C17 C16 H16B 111.1
C15 C16 H16B 111.1
H16A C16 H16B 109.1
O2 C23 C22 115.87(19)
O2 C23 C24 124.09(19)
C22 C23 C24 120.0(2)
O1 C18 N1 119.3(2)
O1 C18 C19 123.3(2)
N1 C18 C19 117.31(19)
C21 C22 C23 120.5(2)
C21 C22 H22A 119.8
C23 C22 H22A 119.8
C13 C14 C1 121.3(2)
C13 C14 C5 119.5(2)
C1 C14 C5 119.2(2)
C9 C8 C7 122.0(2)
C9 C8 H8A 119.0
C7 C8 H8A 119.0
C13 C12 C7 119.7(2)
C13 C12 C11 121.2(2)
C7 C12 C11 119.1(2)
C3 C4 C5 121.5(2)
C3 C4 H4A 119.3
C5 C4 H4A 119.3
C1 C2 C3 120.5(2)
C1 C2 H2B 119.8
C3 C2 H2B 119.8
C12 C13 C14 121.5(2)
C12 C13 H13A 119.3
C14 C13 H13A 119.3
C8 C9 C10 121.2(3)
C8 C9 H9A 119.4
C10 C9 H9A 119.4
C2 C1 C14 121.4(3)
C2 C1 H1A 119.3
C14 C1 H1A 119.3
C4 C3 C2 120.5(3)
C4 C3 H3A 119.7
C2 C3 H3A 119.7
C11 C10 C9 119.9(3)
C11 C10 H10A 120.1
C9 C10 H10A 120.1
C18 C19 H19A 109.5
C18 C19 H19B 109.5
H19A C19 H19B 109.5
C18 C19 H19C 109.5
H19A C19 H19C 109.5
H19B C19 H19C 109.5
C10 C11 C12 121.5(3)
C10 C11 H11A 119.3
C12 C11 H11A 119.3
O2 C26 H26A 109.5
O2 C26 H26B 109.5
H26A C26 H26B 109.5
O2 C26 H26C 109.5
H26A C26 H26C 109.5
H26B C26 H26C 109.5

loop_
_geom_bond_atom_site_label_1
_geom_bond_atom_site_label_2
_geom_bond_distance
C17 N2 1.289(3)
C17 C20 1.464(3)
C17 C16 1.496(3)
O1 C18 1.225(2)
N2 N1 1.400(2)
N1 C18 1.354(3)
N1 C15 1.473(3)
C20 C25 1.390(3)
C20 C21 1.395(3)
C7 C6 1.407(3)
C7 C8 1.434(3)
C7 C12 1.436(3)
C5 C6 1.413(3)
C5 C4 1.424(3)
C5 C14 1.438(3)
C15 C6 1.520(3)
C15 C16 1.532(3)
C15 H15A 0.9800
C21 C22 1.372(3)
C21 H21A 0.9300
C24 C25 1.384(3)
C24 C23 1.391(3)
C24 H24A 0.9300
C25 H25A 0.9300
O2 C23 1.362(2)
O2 C26 1.391(3)
C16 H16A 0.9700
C16 H16B 0.9700
C23 C22 1.383(3)
C18 C19 1.498(3)
C22 H22A 0.9300
C14 C13 1.395(4)
C14 C1 1.425(3)
C8 C9 1.360(3)
C8 H8A 0.9300
C12 C13 1.381(4)
C12 C11 1.439(4)
C4 C3 1.363(3)
C4 H4A 0.9300
C2 C1 1.332(4)
C2 C3 1.409(4)
C2 H2B 0.9300
C13 H13A 0.9300
C9 C10 1.393(4)
C9 H9A 0.9300
C1 H1A 0.9300
C3 H3A 0.9300
C10 C11 1.349(4)
C10 H10A 0.9300
C19 H19A 0.9600
C19 H19B 0.9600
C19 H19C 0.9600
C11 H11A 0.9300
C26 H26A 0.9600
C26 H26B 0.9600
C26 H26C 0.9600
